data_7713749
loop_
_publ_author_name
'Ralph, Stephen'
'Assadawi, Nawal'
'Richardson, Christopher'

_publ_section_title
;
 G-quadruplex DNA binding properties of novel nickel Schiff base complexes
 with four pendant groups
;
_journal_name_full 'Dalton Transactions'
_journal_paper_doi 10.1039/D3DT02040A
_journal_year 2023
_chemical_formula_moiety 'C48 H67 N6 Ni O6, H2 O, 0.5[CH2Cl2]'
_chemical_formula_sum 'C48.5 H69 Cl N6 Ni O7'
_chemical_formula_weight 942.25
_chemical_name_common 'compound (5) in manuscript'
_space_group_crystal_system triclinic
_space_group_IT_number 2
_space_group_name_Hall '-P 1'
_space_group_name_H-M_alt 'P -1'
_atom_sites_solution_hydrogens mixed
_atom_sites_solution_primary dual
_audit_creation_date 2023-01-21
_audit_creation_method
;
Olex2 1.5
(compiled 2022.04.07 svn.rca3783a0 for OlexSys, GUI svn.r6498)
;
_audit_update_record
;
2023-06-23 deposited with the CCDC.	2023-08-16 downloaded from the CCDC.
;
_cell_angle_alpha 101.829(6)
_cell_angle_beta 96.030(5)
_cell_angle_gamma 97.639(6)
_cell_formula_units_Z 2
_cell_length_a 11.7197(8)
_cell_length_b 12.5847(8)
_cell_length_c 16.6523(10)
_cell_measurement_reflns_used 13180
_cell_measurement_temperature 150.00(10)
_cell_measurement_theta_max 29.7620
_cell_measurement_theta_min 2.0000
_cell_volume 2360.3(3)
_computing_cell_refinement 'CrysAlisPro 1.171.42.49 (Rigaku OD, 2022)'
_computing_data_collection 'CrysAlisPro 1.171.42.49 (Rigaku OD, 2022)'
_computing_data_reduction 'CrysAlisPro 1.171.42.49 (Rigaku OD, 2022)'
_computing_molecular_graphics 'Olex2 1.5 (Dolomanov et al., 2009)'
_computing_publication_material 'Olex2 1.5 (Dolomanov et al., 2009)'
_computing_structure_refinement 'SHELXL 2017/1 (Sheldrick, 2015)'
_computing_structure_solution 'SHELXT  (Sheldrick, 2015)'
_diffrn_ambient_environment N~2~
_diffrn_ambient_temperature 150.00(10)
_diffrn_detector 'Hybrid Pixel Array Detector'
_diffrn_detector_area_resol_mean 10.0000
_diffrn_measured_fraction_theta_full 0.991
_diffrn_measured_fraction_theta_max 0.982
_diffrn_measurement_details
;
List of Runs (angles in degrees, time in seconds):

  # Type    Start    End  Width  t~exp~   \w     \q     \k     \f   Frames
#--------------------------------------------------------------------------
  1  \w    -11.00  53.50   0.50   20.00    --   20.00  54.00   0.00  129
  2  \w     83.00 109.00   0.50   20.00    --   20.00  54.00 -30.00   52
  3  \w     77.00 103.00   0.50   20.00    --   20.00  54.00-180.00   52
  4  \w     41.00  67.00   0.50   20.00    --   20.00  54.00-120.00   52
  5  \w     18.00  43.00   0.50   20.00    --   20.00  54.00 -30.00   50
  6  \w     27.00  79.50   0.50   20.00    --   20.00  54.00  30.00  105
  7  \w     55.00  81.00   0.50   20.00    --   20.00  54.00 150.00   52
  8  \w     -3.00  42.50   0.50   20.00    --   20.00  54.00  90.00   91
  9  \w    -23.00  11.00   0.50   20.00    --   20.00  54.00 -60.00   68
 10  \w    -16.00  10.00   0.50   20.00    --   20.00  54.00-180.00   52
 11  \w    -64.00  -3.50   0.50   20.00    --   20.00  54.00  30.00  121
 12  \w    -72.00 -12.50   0.50   20.00    --   20.00  54.00  90.00  119
 13  \w    -70.00   8.50   0.50   20.00    --   20.00  54.00 -30.00  157
 14  \w    -73.00 -20.50   0.50   20.00    --   20.00  54.00-120.00  105
 15  \w    -73.00 -33.50   0.50   20.00    --   20.00  54.00 -60.00   79
 16  \w    -74.00  55.50   0.50   20.00    --   20.00  54.00-150.00  259
 17  \w    -70.00  75.50   0.50   20.00    --   20.00  54.00 120.00  291
 18  \w    -72.00 108.50   0.50   20.00    --   20.00  54.00  60.00  361
 19  \w    -66.00 -33.00   0.50   20.00    --   20.00  54.00 150.00   66
 20  \w    -63.00  65.50   0.50   20.00    --   20.00  54.00 165.66  257
 21  \w    -66.00  55.50   0.50   20.00    --   20.00  54.00 -90.00  243
 22  \w    -68.00 -41.00   0.50   20.00    --   20.00  54.00   0.00   54
 23  \w    -59.00 -32.00   0.50   20.00    --   20.00  54.00-180.00   54
;
_diffrn_measurement_device 'two-circle diffractometer'
_diffrn_measurement_device_type 'XtaLAB Mini II'
_diffrn_measurement_method '\w scans'
_diffrn_orient_matrix_type 'CrysAlisPro convention (1999,Acta A55,543-557)'
_diffrn_orient_matrix_UB_11 0.0073092000
_diffrn_orient_matrix_UB_12 -0.0389433000
_diffrn_orient_matrix_UB_13 0.0247002000
_diffrn_orient_matrix_UB_21 0.0611993000
_diffrn_orient_matrix_UB_22 0.0145372000
_diffrn_orient_matrix_UB_23 0.0035827000
_diffrn_orient_matrix_UB_31 -0.0008436000
_diffrn_orient_matrix_UB_32 0.0409116000
_diffrn_orient_matrix_UB_33 0.0361503000
_diffrn_radiation_monochromator graphite
_diffrn_radiation_probe x-ray
_diffrn_radiation_type 'Mo K\a'
_diffrn_radiation_wavelength 0.71073
_diffrn_reflns_av_R_equivalents 0.0589
_diffrn_reflns_av_unetI/netI 0.0567
_diffrn_reflns_Laue_measured_fraction_full 0.991
_diffrn_reflns_Laue_measured_fraction_max 0.982
_diffrn_reflns_limit_h_max 15
_diffrn_reflns_limit_h_min -15
_diffrn_reflns_limit_k_max 16
_diffrn_reflns_limit_k_min -17
_diffrn_reflns_limit_l_max 22
_diffrn_reflns_limit_l_min -22
_diffrn_reflns_number 55431
_diffrn_reflns_point_group_measured_fraction_full 0.991
_diffrn_reflns_point_group_measured_fraction_max 0.982
_diffrn_reflns_theta_full 25.242
_diffrn_reflns_theta_max 28.698
_diffrn_reflns_theta_min 1.859
_diffrn_source 'fine-focus sealed X-ray tube'
_diffrn_source_type 'Rigaku (Mo) X-ray Source'
_exptl_absorpt_coefficient_mu 0.525
_exptl_absorpt_correction_T_max 1.00000
_exptl_absorpt_correction_T_min 0.83546
_exptl_absorpt_correction_type multi-scan
_exptl_absorpt_process_details
;
CrysAlisPro 1.171.42.49 (Rigaku Oxford Diffraction, 2022)
Empirical absorption correction using spherical harmonics,
implemented in SCALE3 ABSPACK scaling algorithm.
;
_exptl_crystal_colour orange
_exptl_crystal_colour_primary orange
_exptl_crystal_density_diffrn 1.326
_exptl_crystal_description plate
_exptl_crystal_F_000 1006
_exptl_crystal_recrystallization_method dichloromethane
_exptl_crystal_size_max 0.51
_exptl_crystal_size_mid 0.22
_exptl_crystal_size_min 0.03
_refine_diff_density_max 0.420
_refine_diff_density_min -0.707
_refine_diff_density_rms 0.061
_refine_ls_extinction_method none
_refine_ls_goodness_of_fit_ref 1.058
_refine_ls_hydrogen_treatment constr
_refine_ls_matrix_type full
_refine_ls_number_parameters 560
_refine_ls_number_reflns 11983
_refine_ls_number_restraints 0
_refine_ls_restrained_S_all 1.058
_refine_ls_R_factor_all 0.0681
_refine_ls_R_factor_gt 0.0437
_refine_ls_shift/su_max 0.001
_refine_ls_shift/su_mean 0.000
_refine_ls_structure_factor_coef Fsqd
_refine_ls_weighting_details 'w=1/[\s^2^(Fo^2^)+(0.0449P)^2^+0.5545P] where P=(Fo^2^+2Fc^2^)/3'
_refine_ls_weighting_scheme calc
_refine_ls_wR_factor_gt 0.0990
_refine_ls_wR_factor_ref 0.1076
_reflns_Friedel_coverage 0.000
_reflns_number_gt 8992
_reflns_number_total 11983
_reflns_threshold_expression 'I > 2\s(I)'
_cod_data_source_file d3dt02040a3.cif
_cod_data_source_block exp_44
_cod_original_formula_sum 'C48.50 H69 Cl N6 Ni O7'
_cod_database_code 7713749
_shelx_shelxl_version_number 2017/1
_chemical_oxdiff_formula 'C48 H69 N6 Ni O8'
_chemical_oxdiff_usercomment 'Nawal Assadouwi 150 K'
_shelx_space_group_comment
;
The symmetry employed for this shelxl refinement is uniquely defined
by the following loop, which should always be used as a source of
symmetry information in preference to the above space-group names.
They are only intended as comments.
;
_shelx_estimated_absorpt_t_max 0.984
_shelx_estimated_absorpt_t_min 0.776
_olex2_refinement_description
;
1. Fixed Uiso
 At 1.2 times of:
  All C(H) groups, All C(H,H) groups
 At 1.5 times of:
  All O(H,H) groups
2. Uiso/Uaniso restraints and constraints
Uanis(C48) = Uanis(C52A)
Uanis(C52) = Uanis(C48A)
Uanis(C49) = Uanis(C51A)
Uanis(C50) = Uanis(C50A)
Uanis(C51) = Uanis(C49A)
3. Others
 Sof(C48A)=Sof(H48A)=Sof(H48B)=Sof(C49A)=Sof(H49A)=Sof(H49B)=Sof(C50A)=
 Sof(H50A)=Sof(H50B)=Sof(C51A)=Sof(H51A)=Sof(H51B)=Sof(C52A)=Sof(H52A)=
 Sof(H52B)=1-FVAR(1)
 Sof(C48)=Sof(H48C)=Sof(H48D)=Sof(C49)=Sof(H49C)=Sof(H49D)=Sof(C50)=Sof(H50C)=
 Sof(H50D)=Sof(C51)=Sof(H51C)=Sof(H51D)=Sof(C52)=Sof(H52C)=Sof(H52D)=FVAR(1)
 Fixed X: O1W(0.45516) H1WA(0.47536) H1WB(0.384589)
 Fixed Y: O1W(0.76146) H1WA(0.756129) H1WB(0.77199)
 Fixed Z: O1W(0.7143) H1WA(0.66604) H1WB(0.71272)
4.a Free rotating group:
 N47(C48A,C49A,C50A,C51A,C52A)
4.b Secondary CH2 refined with riding coordinates:
 C26(H26A,H26B), C27(H27A,H27B), C29(H29A,H29B), C30(H30A,H30B), C31(H31A,
 H31B), C32(H32A,H32B), C33(H33A,H33B), C35(H35A,H35B), C36(H36A,H36B),
 C38(H38A,H38B), C39(H39A,H39B), C40(H40A,H40B), C41(H41A,H41B), C42(H42A,H42B),
  C45(H45A,H45B), C46(H46A,H46B), C48A(H48A,H48B), C49A(H49A,H49B), C50A(H50A,
 H50B), C51A(H51A,H51B), C52A(H52A,H52B), C48(H48C,H48D), C49(H49C,H49D),
 C50(H50C,H50D), C51(H51C,H51D), C52(H52C,H52D), C54(H54A,H54B), C55(H55A,H55B),
  C57(H57A,H57B), C58(H58A,H58B), C59(H59A,H59B), C60(H60A,H60B), C61(H61A,H61B)
4.c Aromatic/amide H refined with riding coordinates:
 C5(H5), C7(H7), C9(H9), C12(H12), C13(H13), C14(H14), C15(H15), C18(H18),
 C21(H21), C23(H23)
;
_smtbx_masks_special_details
;
A solvent mask was calculated and 41 electrons were 
found in a volume of 156\%A^3^ in 2 voids per unit cell. 
This is consistent with the presence of 0.5[CH2Cl2] per Asymmetric Unit 
which account for 42 electrons per unit cell.
;
_smtbx_masks_void_probe_radius 1.2
_smtbx_masks_void_truncation_radius 1.2
_olex2_exptl_crystal_mounting_method 'MiTeGen mount + Paratone-N'
_olex2_submission_special_instructions 'No special instructions were received'
_oxdiff_exptl_absorpt_empirical_details
;
Empirical correction (ABSPACK) includes:
- Absorption correction using spherical harmonics
- Frame scaling
;
_oxdiff_exptl_absorpt_empirical_full_max 1.235
_oxdiff_exptl_absorpt_empirical_full_min 0.879

loop_
_space_group_symop_operation_xyz
'x, y, z'
'-x, -y, -z'

loop_
_atom_site_label
_atom_site_type_symbol
_atom_site_fract_x
_atom_site_fract_y
_atom_site_fract_z
_atom_site_U_iso_or_equiv
_atom_site_adp_type
_atom_site_occupancy
_atom_site_site_symmetry_order
_atom_site_calc_flag
_atom_site_refinement_flags_posn
_atom_site_refinement_flags_adp
_atom_site_refinement_flags_occupancy
_atom_site_disorder_assembly
_atom_site_disorder_group
Ni1 Ni 0.50984(2) 0.68653(2) 0.46567(2) 0.01680(7) Uani 1 1 d . . . . .
C3 C 0.33875(15) 0.45153(14) 0.41918(11) 0.0176(4) Uani 1 1 d . . . . .
C4 C 0.25792(15) 0.34992(15) 0.39704(11) 0.0197(4) Uani 1 1 d . . . . .
C5 C 0.17194(15) 0.32803(15) 0.44485(12) 0.0225(4) Uani 1 1 d . . . . .
H5 H 0.120271 0.260126 0.430003 0.027 Uiso 1 1 calc R U . . .
C6 C 0.16160(15) 0.40724(15) 0.51573(11) 0.0206(4) Uani 1 1 d . . . . .
C7 C 0.23735(15) 0.50599(14) 0.53990(11) 0.0200(4) Uani 1 1 d . . . . .
H7 H 0.229257 0.557922 0.588311 0.024 Uiso 1 1 calc R U . . .
C8 C 0.32701(15) 0.52924(14) 0.49209(11) 0.0185(4) Uani 1 1 d . . . . .
C9 C 0.42518(15) 0.47154(14) 0.36821(11) 0.0180(4) Uani 1 1 d . . . . .
H9 H 0.431292 0.413780 0.322931 0.022 Uiso 1 1 calc R U . . .
N10 N 0.49809(12) 0.56494(12) 0.37910(9) 0.0178(3) Uani 1 1 d . . . . .
C11 C 0.64108(15) 0.68718(14) 0.33768(11) 0.0181(4) Uani 1 1 d . . . . .
C12 C 0.72021(16) 0.71470(15) 0.28510(12) 0.0238(4) Uani 1 1 d . . . . .
H12 H 0.762889 0.786954 0.295879 0.029 Uiso 1 1 calc R U . . .
C13 C 0.73621(16) 0.63645(16) 0.21732(12) 0.0257(4) Uani 1 1 d . . . . .
H13 H 0.788863 0.655367 0.180965 0.031 Uiso 1 1 calc R U . . .
C14 C 0.67489(16) 0.52959(16) 0.20238(12) 0.0254(4) Uani 1 1 d . . . . .
H14 H 0.687086 0.476132 0.156123 0.031 Uiso 1 1 calc R U . . .
C15 C 0.59623(16) 0.50033(15) 0.25425(12) 0.0225(4) Uani 1 1 d . . . . .
H15 H 0.555684 0.427275 0.243935 0.027 Uiso 1 1 calc R U . . .
C16 C 0.57758(15) 0.57960(14) 0.32164(11) 0.0181(4) Uani 1 1 d . . . . .
N17 N 0.61561(12) 0.75685(12) 0.41010(9) 0.0176(3) Uani 1 1 d . . . . .
C18 C 0.65956(15) 0.86252(14) 0.43014(11) 0.0184(4) Uani 1 1 d . . . . .
H18 H 0.706598 0.890007 0.393493 0.022 Uiso 1 1 calc R U . . .
C19 C 0.64247(14) 0.93777(14) 0.50133(11) 0.0168(3) Uani 1 1 d . . . . .
C20 C 0.57723(14) 0.90512(14) 0.56298(11) 0.0175(4) Uani 1 1 d . . . . .
C21 C 0.56620(15) 0.98428(15) 0.63448(11) 0.0203(4) Uani 1 1 d . . . . .
H21 H 0.524737 0.963277 0.676265 0.024 Uiso 1 1 calc R U . . .
C22 C 0.61649(15) 1.09255(14) 0.64278(11) 0.0191(4) Uani 1 1 d . . . . .
C23 C 0.67810(15) 1.12820(15) 0.58168(11) 0.0207(4) Uani 1 1 d . . . . .
H23 H 0.710124 1.203408 0.588419 0.025 Uiso 1 1 calc R U . . .
C24 C 0.69048(15) 1.05219(15) 0.51288(11) 0.0187(4) Uani 1 1 d . . . . .
O25 O 0.74825(11) 1.07714(10) 0.44958(8) 0.0219(3) Uani 1 1 d . . . . .
C26 C 0.78432(16) 1.19246(14) 0.45175(11) 0.0215(4) Uani 1 1 d . . . . .
H26A H 0.833700 1.228030 0.504913 0.026 Uiso 1 1 calc R U . . .
H26B H 0.715080 1.229392 0.447886 0.026 Uiso 1 1 calc R U . . .
C27 C 0.85177(15) 1.20497(15) 0.38036(11) 0.0222(4) Uani 1 1 d . . . . .
H27A H 0.891781 1.281916 0.391174 0.027 Uiso 1 1 calc R U . . .
H27B H 0.912475 1.157220 0.379773 0.027 Uiso 1 1 calc R U . . .
N28 N 0.78317(13) 1.17825(12) 0.29752(10) 0.0221(3) Uani 1 1 d . . . . .
C29 C 0.7631(2) 1.05856(16) 0.26324(13) 0.0348(5) Uani 1 1 d . . . . .
H29A H 0.720173 1.021040 0.300355 0.042 Uiso 1 1 calc R U . . .
H29B H 0.838896 1.032215 0.260956 0.042 Uiso 1 1 calc R U . . .
C30 C 0.6944(2) 1.02866(19) 0.17684(13) 0.0424(6) Uani 1 1 d . . . . .
H30A H 0.616020 1.049316 0.179605 0.051 Uiso 1 1 calc R U . . .
H30B H 0.684965 0.948203 0.155085 0.051 Uiso 1 1 calc R U . . .
C31 C 0.7567(2) 1.08827(18) 0.11822(13) 0.0377(5) Uani 1 1 d . . . . .
H31A H 0.831702 1.062084 0.110590 0.045 Uiso 1 1 calc R U . . .
H31B H 0.708430 1.072505 0.063409 0.045 Uiso 1 1 calc R U . . .
C32 C 0.7779(2) 1.21152(18) 0.15534(13) 0.0342(5) Uani 1 1 d . . . . .
H32A H 0.822416 1.250426 0.119699 0.041 Uiso 1 1 calc R U . . .
H32B H 0.702573 1.238642 0.157908 0.041 Uiso 1 1 calc R U . . .
C33 C 0.84506(19) 1.23553(18) 0.24164(13) 0.0329(5) Uani 1 1 d . . . . .
H33A H 0.922121 1.212125 0.238248 0.039 Uiso 1 1 calc R U . . .
H33B H 0.857757 1.315769 0.265013 0.039 Uiso 1 1 calc R U . . .
O34 O 0.61118(11) 1.17527(10) 0.70900(8) 0.0241(3) Uani 1 1 d . . . . .
C35 C 0.54640(17) 1.14842(15) 0.77279(11) 0.0238(4) Uani 1 1 d . . . . .
H35A H 0.575420 1.087871 0.794318 0.029 Uiso 1 1 calc R U . . .
H35B H 0.462900 1.125466 0.750996 0.029 Uiso 1 1 calc R U . . .
C36 C 0.56440(17) 1.25231(15) 0.84042(12) 0.0242(4) Uani 1 1 d . . . . .
H36A H 0.647603 1.270839 0.863887 0.029 Uiso 1 1 calc R U . . .
H36B H 0.543468 1.313752 0.816097 0.029 Uiso 1 1 calc R U . . .
N37 N 0.49449(14) 1.24071(13) 0.90708(10) 0.0237(3) Uani 1 1 d . . . . .
C38 C 0.53962(19) 1.17169(17) 0.95993(12) 0.0299(4) Uani 1 1 d . . . . .
H38A H 0.618701 1.206391 0.987381 0.036 Uiso 1 1 calc R U . . .
H38B H 0.545240 1.099067 0.925296 0.036 Uiso 1 1 calc R U . . .
C39 C 0.4612(2) 1.15585(18) 1.02576(13) 0.0381(5) Uani 1 1 d . . . . .
H39A H 0.384125 1.115139 0.998460 0.046 Uiso 1 1 calc R U . . .
H39B H 0.495543 1.111585 1.061871 0.046 Uiso 1 1 calc R U . . .
C40 C 0.4465(2) 1.2661(2) 1.07818(14) 0.0437(6) Uani 1 1 d . . . . .
H40A H 0.521170 1.301877 1.112471 0.052 Uiso 1 1 calc R U . . .
H40B H 0.388111 1.254607 1.115725 0.052 Uiso 1 1 calc R U . . .
C41 C 0.4071(2) 1.3395(2) 1.02209(15) 0.0436(6) Uani 1 1 d . . . . .
H41A H 0.327429 1.308551 0.993882 0.052 Uiso 1 1 calc R U . . .
H41B H 0.405139 1.413524 1.055999 0.052 Uiso 1 1 calc R U . . .
C42 C 0.4883(2) 1.34914(16) 0.95771(13) 0.0322(5) Uani 1 1 d . . . . .
H42A H 0.460094 1.396331 0.921597 0.039 Uiso 1 1 calc R U . . .
H42B H 0.566910 1.384340 0.985787 0.039 Uiso 1 1 calc R U . . .
O43 O 0.52578(11) 0.80358(10) 0.55583(8) 0.0206(3) Uani 1 1 d . . . . .
O44 O 0.27232(11) 0.28019(10) 0.32586(8) 0.0246(3) Uani 1 1 d . . . . .
C45 C 0.19429(16) 0.17732(15) 0.30207(12) 0.0254(4) Uani 1 1 d . . . . .
H45A H 0.112657 0.190455 0.297935 0.030 Uiso 1 1 calc R U . . .
H45B H 0.206309 0.132544 0.343750 0.030 Uiso 1 1 calc R U . . .
C46 C 0.22001(17) 0.11809(16) 0.21884(12) 0.0282(4) Uani 1 1 d . . . . .
H46A H 0.225911 0.169868 0.181466 0.034 Uiso 1 1 calc R U . . .
H46B H 0.295609 0.091843 0.226028 0.034 Uiso 1 1 calc R U . . .
N47 N 0.12862(15) 0.02419(13) 0.18122(10) 0.0301(4) Uani 1 1 d G . . . .
C48A C 0.1858(13) -0.0314(13) 0.1146(9) 0.0436(7) Uani 0.059(2) 1 d G . P A 2
H48A H 0.271110 -0.014310 0.130515 0.052 Uiso 0.059(2) 1 calc R U P A 2
H48B H 0.166308 -0.004301 0.063847 0.052 Uiso 0.059(2) 1 calc R U P A 2
C49A C 0.147(2) -0.1565(11) 0.0968(17) 0.0493(7) Uani 0.059(2) 1 d G . P A 2
H49A H 0.185651 -0.192988 0.051118 0.059 Uiso 0.059(2) 1 calc R U P A 2
H49B H 0.169730 -0.184330 0.146591 0.059 Uiso 0.059(2) 1 calc R U P A 2
C50A C 0.015(2) -0.1840(13) 0.0727(16) 0.0448(7) Uani 0.059(2) 1 d G . P A 2
H50A H -0.007251 -0.164072 0.019394 0.054 Uiso 0.059(2) 1 calc R U P A 2
H50B H -0.010502 -0.263970 0.065908 0.054 Uiso 0.059(2) 1 calc R U P A 2
C51A C -0.0427(14) -0.1213(15) 0.1391(17) 0.0460(7) Uani 0.059(2) 1 d G . P A 2
H51A H -0.028127 -0.148368 0.190468 0.055 Uiso 0.059(2) 1 calc R U P A 2
H51B H -0.127716 -0.134237 0.121618 0.055 Uiso 0.059(2) 1 calc R U P A 2
C52A C 0.0031(3) 0.0028(13) 0.1568(13) 0.0424(7) Uani 0.059(2) 1 d G . P A 2
H52A H -0.016197 0.031048 0.106618 0.051 Uiso 0.059(2) 1 calc R U P A 2
H52B H -0.035168 0.041926 0.201708 0.051 Uiso 0.059(2) 1 calc R U P A 2
C48 C 0.1216(2) -0.06137(19) 0.22864(15) 0.0424(7) Uani 0.941(2) 1 d . . P A 1
H48C H 0.112350 -0.028824 0.286510 0.051 Uiso 0.941(2) 1 calc R U P A 1
H48D H 0.194661 -0.092856 0.229462 0.051 Uiso 0.941(2) 1 calc R U P A 1
C49 C 0.0187(2) -0.1529(2) 0.19064(16) 0.0460(7) Uani 0.941(2) 1 d . . P A 1
H49C H 0.016065 -0.210564 0.223217 0.055 Uiso 0.941(2) 1 calc R U P A 1
H49D H -0.054800 -0.122385 0.192548 0.055 Uiso 0.941(2) 1 calc R U P A 1
C50 C 0.0308(2) -0.2033(2) 0.10117(17) 0.0448(7) Uani 0.941(2) 1 d . . P A 1
H50C H 0.099565 -0.241216 0.099481 0.054 Uiso 0.941(2) 1 calc R U P A 1
H50D H -0.038898 -0.258001 0.075593 0.054 Uiso 0.941(2) 1 calc R U P A 1
C51 C 0.0442(3) -0.1130(2) 0.05348(16) 0.0493(7) Uani 0.941(2) 1 d . . P A 1
H51C H -0.028757 -0.081569 0.049478 0.059 Uiso 0.941(2) 1 calc R U P A 1
H51D H 0.058524 -0.144395 -0.003424 0.059 Uiso 0.941(2) 1 calc R U P A 1
C52 C 0.1449(2) -0.0216(2) 0.09588(14) 0.0436(7) Uani 0.941(2) 1 d . . P A 1
H52C H 0.218852 -0.051616 0.095705 0.052 Uiso 0.941(2) 1 calc R U P A 1
H52D H 0.149894 0.037423 0.064611 0.052 Uiso 0.941(2) 1 calc R U P A 1
O53 O 0.07103(11) 0.37789(11) 0.55661(8) 0.0283(3) Uani 1 1 d . . . . .
C54 C 0.05182(17) 0.45654(16) 0.62758(12) 0.0260(4) Uani 1 1 d . . . . .
H54A H 0.034989 0.524899 0.611426 0.031 Uiso 1 1 calc R U . . .
H54B H 0.121555 0.474991 0.669902 0.031 Uiso 1 1 calc R U . . .
C55 C -0.05149(17) 0.40380(16) 0.66174(12) 0.0272(4) Uani 1 1 d . . . . .
H55A H -0.118883 0.381201 0.617474 0.033 Uiso 1 1 calc R U . . .
H55B H -0.032249 0.336942 0.679196 0.033 Uiso 1 1 calc R U . . .
N56 N -0.08304(13) 0.47880(13) 0.73221(10) 0.0252(4) Uani 1 1 d . . . . .
C57 C 0.00040(17) 0.49491(18) 0.80738(13) 0.0319(5) Uani 1 1 d . . . . .
H57A H 0.079221 0.520907 0.795833 0.038 Uiso 1 1 calc R U . . .
H57B H 0.001643 0.423910 0.824057 0.038 Uiso 1 1 calc R U . . .
C58 C -0.03191(19) 0.5786(2) 0.87796(15) 0.0435(6) Uani 1 1 d . . . . .
H58A H -0.028264 0.650915 0.862735 0.052 Uiso 1 1 calc R U . . .
H58B H 0.024611 0.587151 0.928280 0.052 Uiso 1 1 calc R U . . .
C59 C -0.1550(2) 0.5415(2) 0.89632(15) 0.0455(6) Uani 1 1 d . . . . .
H59A H -0.156688 0.473946 0.918211 0.055 Uiso 1 1 calc R U . . .
H59B H -0.177685 0.599564 0.938554 0.055 Uiso 1 1 calc R U . . .
C60 C -0.23978(18) 0.51912(19) 0.81634(14) 0.0375(5) Uani 1 1 d . . . . .
H60A H -0.318201 0.489520 0.826554 0.045 Uiso 1 1 calc R U . . .
H60B H -0.244494 0.588779 0.798245 0.045 Uiso 1 1 calc R U . . .
C61 C -0.20044(16) 0.43732(17) 0.74863(13) 0.0282(4) Uani 1 1 d . . . . .
H61A H -0.199610 0.366471 0.765607 0.034 Uiso 1 1 calc R U . . .
H61B H -0.256107 0.424129 0.697278 0.034 Uiso 1 1 calc R U . . .
O62 O 0.39676(10) 0.62363(10) 0.51849(8) 0.0209(3) Uani 1 1 d . . . . .
O1W O 0.455160 0.761460 0.714300 0.0363(4) Uani 1 1 d . . . . .
H1WA H 0.475360 0.756129 0.666040 0.055 Uiso 1 1 d . U . . .
H1WB H 0.384589 0.771990 0.712720 0.055 Uiso 1 1 d . U . . .

loop_
_atom_site_aniso_label
_atom_site_aniso_U_11
_atom_site_aniso_U_22
_atom_site_aniso_U_33
_atom_site_aniso_U_23
_atom_site_aniso_U_13
_atom_site_aniso_U_12
Ni1 0.01840(12) 0.01323(11) 0.01694(12) 0.00063(9) 0.00536(9) -0.00210(8)
C3 0.0177(8) 0.0134(8) 0.0202(9) 0.0020(7) 0.0027(7) -0.0001(7)
C4 0.0199(9) 0.0176(9) 0.0191(9) -0.0004(7) 0.0028(7) 0.0006(7)
C5 0.0202(9) 0.0178(9) 0.0254(10) 0.0001(8) 0.0041(8) -0.0053(7)
C6 0.0200(9) 0.0204(9) 0.0209(9) 0.0042(8) 0.0062(7) -0.0010(7)
C7 0.0222(9) 0.0174(9) 0.0186(9) -0.0002(7) 0.0063(7) 0.0005(7)
C8 0.0183(8) 0.0140(8) 0.0217(9) 0.0033(7) 0.0019(7) -0.0008(7)
C9 0.0204(9) 0.0140(8) 0.0175(9) -0.0003(7) 0.0017(7) 0.0020(7)
N10 0.0168(7) 0.0159(7) 0.0204(8) 0.0035(6) 0.0052(6) 0.0007(6)
C11 0.0189(8) 0.0163(8) 0.0176(9) 0.0003(7) 0.0037(7) 0.0014(7)
C12 0.0250(9) 0.0186(9) 0.0252(10) 0.0008(8) 0.0088(8) -0.0040(7)
C13 0.0265(10) 0.0254(10) 0.0243(10) 0.0019(8) 0.0127(8) -0.0004(8)
C14 0.0258(10) 0.0233(10) 0.0241(10) -0.0029(8) 0.0099(8) 0.0005(8)
C15 0.0239(9) 0.0181(9) 0.0224(10) -0.0009(8) 0.0060(8) -0.0014(7)
C16 0.0176(8) 0.0176(8) 0.0180(9) 0.0027(7) 0.0040(7) -0.0003(7)
N17 0.0181(7) 0.0160(7) 0.0165(7) 0.0006(6) 0.0033(6) -0.0011(6)
C18 0.0194(8) 0.0165(8) 0.0179(9) 0.0033(7) 0.0033(7) -0.0023(7)
C19 0.0184(8) 0.0138(8) 0.0161(9) 0.0016(7) 0.0012(7) -0.0013(7)
C20 0.0171(8) 0.0151(8) 0.0183(9) 0.0017(7) 0.0011(7) -0.0004(7)
C21 0.0220(9) 0.0195(9) 0.0175(9) 0.0018(7) 0.0054(7) -0.0022(7)
C22 0.0233(9) 0.0165(9) 0.0142(9) -0.0018(7) 0.0024(7) 0.0002(7)
C23 0.0231(9) 0.0165(9) 0.0194(9) 0.0008(7) 0.0035(7) -0.0036(7)
C24 0.0195(9) 0.0185(9) 0.0171(9) 0.0039(7) 0.0040(7) -0.0021(7)
O25 0.0302(7) 0.0144(6) 0.0197(7) 0.0019(5) 0.0090(5) -0.0031(5)
C26 0.0286(10) 0.0134(8) 0.0204(9) 0.0016(7) 0.0055(8) -0.0021(7)
C27 0.0227(9) 0.0200(9) 0.0210(10) 0.0018(8) 0.0050(7) -0.0044(7)
N28 0.0255(8) 0.0190(8) 0.0192(8) 0.0028(6) 0.0044(6) -0.0041(6)
C29 0.0545(14) 0.0203(10) 0.0256(11) 0.0029(9) 0.0052(10) -0.0043(9)
C30 0.0666(16) 0.0283(12) 0.0229(11) 0.0004(9) 0.0032(11) -0.0155(11)
C31 0.0521(14) 0.0364(12) 0.0207(11) 0.0023(10) 0.0079(10) -0.0032(10)
C32 0.0413(12) 0.0332(12) 0.0259(11) 0.0096(9) 0.0055(9) -0.0067(10)
C33 0.0367(12) 0.0311(11) 0.0281(11) 0.0095(9) 0.0058(9) -0.0103(9)
O34 0.0331(7) 0.0168(6) 0.0185(7) -0.0029(5) 0.0096(6) -0.0045(5)
C35 0.0305(10) 0.0196(9) 0.0189(9) -0.0003(8) 0.0103(8) -0.0027(8)
C36 0.0294(10) 0.0199(9) 0.0210(10) 0.0009(8) 0.0071(8) -0.0017(8)
N37 0.0312(9) 0.0196(8) 0.0183(8) -0.0004(7) 0.0081(7) 0.0004(7)
C38 0.0417(12) 0.0248(10) 0.0219(10) 0.0026(9) 0.0065(9) 0.0033(9)
C39 0.0556(14) 0.0313(12) 0.0236(11) 0.0036(9) 0.0102(10) -0.0064(10)
C40 0.0546(15) 0.0426(14) 0.0282(12) -0.0025(11) 0.0185(11) -0.0070(11)
C41 0.0493(14) 0.0409(14) 0.0390(14) -0.0039(11) 0.0222(11) 0.0087(11)
C42 0.0459(13) 0.0231(10) 0.0266(11) -0.0009(9) 0.0111(10) 0.0075(9)
O43 0.0239(6) 0.0153(6) 0.0207(7) 0.0020(5) 0.0071(5) -0.0042(5)
O44 0.0255(7) 0.0171(6) 0.0252(7) -0.0055(6) 0.0090(6) -0.0067(5)
C45 0.0257(10) 0.0184(9) 0.0264(10) -0.0029(8) 0.0067(8) -0.0067(7)
C46 0.0307(10) 0.0223(10) 0.0263(11) -0.0023(8) 0.0070(8) -0.0048(8)
N47 0.0395(10) 0.0218(9) 0.0230(9) -0.0029(7) 0.0062(8) -0.0055(7)
C48A 0.0593(17) 0.0406(14) 0.0212(12) -0.0049(11) 0.0092(11) -0.0106(12)
C49A 0.0658(18) 0.0399(15) 0.0287(14) -0.0067(12) 0.0008(13) -0.0128(13)
C50A 0.0536(16) 0.0241(12) 0.0451(17) -0.0073(11) 0.0010(13) -0.0074(11)
C51A 0.0644(18) 0.0242(12) 0.0398(15) 0.0002(11) 0.0061(13) -0.0158(12)
C52A 0.0606(17) 0.0252(12) 0.0324(14) 0.0029(10) -0.0063(12) -0.0101(11)
C48 0.0606(17) 0.0252(12) 0.0324(14) 0.0029(10) -0.0063(12) -0.0101(11)
C49 0.0644(18) 0.0242(12) 0.0398(15) 0.0002(11) 0.0061(13) -0.0158(12)
C50 0.0536(16) 0.0241(12) 0.0451(17) -0.0073(11) 0.0010(13) -0.0074(11)
C51 0.0658(18) 0.0399(15) 0.0287(14) -0.0067(12) 0.0008(13) -0.0128(13)
C52 0.0593(17) 0.0406(14) 0.0212(12) -0.0049(11) 0.0092(11) -0.0106(12)
O53 0.0282(7) 0.0239(7) 0.0283(8) -0.0028(6) 0.0157(6) -0.0076(6)
C54 0.0292(10) 0.0221(10) 0.0225(10) -0.0023(8) 0.0106(8) -0.0054(8)
C55 0.0287(10) 0.0231(10) 0.0259(11) -0.0011(8) 0.0115(8) -0.0061(8)
N56 0.0231(8) 0.0243(8) 0.0255(9) 0.0005(7) 0.0105(7) -0.0034(7)
C57 0.0261(10) 0.0367(12) 0.0297(12) 0.0007(10) 0.0096(9) -0.0005(9)
C58 0.0326(12) 0.0540(16) 0.0327(13) -0.0110(11) 0.0090(10) -0.0044(11)
C59 0.0381(13) 0.0566(16) 0.0353(13) -0.0078(12) 0.0194(11) 0.0007(11)
C60 0.0292(11) 0.0380(13) 0.0443(14) 0.0024(11) 0.0169(10) 0.0030(9)
C61 0.0216(9) 0.0297(11) 0.0326(11) 0.0053(9) 0.0094(8) -0.0005(8)
O62 0.0228(6) 0.0165(6) 0.0197(7) -0.0019(5) 0.0071(5) -0.0035(5)
O1W 0.0400(9) 0.0428(9) 0.0313(8) 0.0141(7) 0.0137(7) 0.0090(7)

loop_
_atom_type_symbol
_atom_type_description
_atom_type_scat_dispersion_real
_atom_type_scat_dispersion_imag
_atom_type_scat_source
C C 0.0033 0.0016 'International Tables Vol C Tables 4.2.6.8 and 6.1.1.4'
Cl Cl 0.1484 0.1585 'International Tables Vol C Tables 4.2.6.8 and 6.1.1.4'
H H 0.0000 0.0000 'International Tables Vol C Tables 4.2.6.8 and 6.1.1.4'
N N 0.0061 0.0033 'International Tables Vol C Tables 4.2.6.8 and 6.1.1.4'
Ni Ni 0.3393 1.1124 'International Tables Vol C Tables 4.2.6.8 and 6.1.1.4'
O O 0.0106 0.0060 'International Tables Vol C Tables 4.2.6.8 and 6.1.1.4'

loop_
_geom_angle_atom_site_label_1
_geom_angle_atom_site_label_2
_geom_angle_atom_site_label_3
_geom_angle
_geom_angle_site_symmetry_1
_geom_angle_site_symmetry_3
_geom_angle_publ_flag
N10 Ni1 N17 86.29(6) . . ?
O43 Ni1 N10 176.79(6) . . ?
O43 Ni1 N17 94.82(6) . . ?
O62 Ni1 N10 95.10(6) . . ?
O62 Ni1 N17 175.52(6) . . ?
O62 Ni1 O43 84.02(5) . . ?
C8 C3 C4 117.84(15) . . ?
C9 C3 C4 119.71(16) . . ?
C9 C3 C8 122.45(16) . . ?
C5 C4 C3 121.30(16) . . ?
O44 C4 C3 114.94(15) . . ?
O44 C4 C5 123.75(16) . . ?
C4 C5 H5 120.3 . . ?
C4 C5 C6 119.41(16) . . ?
C6 C5 H5 120.3 . . ?
C7 C6 C5 121.55(16) . . ?
O53 C6 C5 114.16(15) . . ?
O53 C6 C7 124.29(16) . . ?
C6 C7 H7 120.1 . . ?
C6 C7 C8 119.77(16) . . ?
C8 C7 H7 120.1 . . ?
C7 C8 C3 120.11(16) . . ?
O62 C8 C3 122.88(16) . . ?
O62 C8 C7 117.01(16) . . ?
C3 C9 H9 117.6 . . ?
N10 C9 C3 124.80(16) . . ?
N10 C9 H9 117.6 . . ?
C9 N10 Ni1 126.04(12) . . ?
C9 N10 C16 120.70(15) . . ?
C16 N10 Ni1 113.26(11) . . ?
C12 C11 C16 120.05(16) . . ?
C12 C11 N17 126.97(16) . . ?
C16 C11 N17 112.98(15) . . ?
C11 C12 H12 120.1 . . ?
C13 C12 C11 119.87(17) . . ?
C13 C12 H12 120.1 . . ?
C12 C13 H13 120.0 . . ?
C12 C13 C14 120.01(17) . . ?
C14 C13 H13 120.0 . . ?
C13 C14 H14 119.5 . . ?
C15 C14 C13 121.01(17) . . ?
C15 C14 H14 119.5 . . ?
C14 C15 H15 120.4 . . ?
C14 C15 C16 119.28(17) . . ?
C16 C15 H15 120.4 . . ?
C11 C16 N10 113.56(15) . . ?
C15 C16 N10 126.69(16) . . ?
C15 C16 C11 119.75(16) . . ?
C11 N17 Ni1 113.56(11) . . ?
C18 N17 Ni1 125.44(12) . . ?
C18 N17 C11 120.86(15) . . ?
N17 C18 H18 117.3 . . ?
N17 C18 C19 125.40(16) . . ?
C19 C18 H18 117.3 . . ?
C18 C19 C20 122.42(15) . . ?
C18 C19 C24 119.32(15) . . ?
C20 C19 C24 118.26(15) . . ?
C21 C20 C19 119.65(15) . . ?
O43 C20 C19 122.54(15) . . ?
O43 C20 C21 117.81(15) . . ?
C20 C21 H21 120.4 . . ?
C22 C21 C20 119.27(16) . . ?
C22 C21 H21 120.4 . . ?
C21 C22 C23 122.48(16) . . ?
O34 C22 C21 124.08(16) . . ?
O34 C22 C23 113.44(15) . . ?
C22 C23 H23 120.6 . . ?
C24 C23 C22 118.73(16) . . ?
C24 C23 H23 120.6 . . ?
C23 C24 C19 121.56(16) . . ?
C23 C24 O25 123.88(16) . . ?
O25 C24 C19 114.56(15) . . ?
C24 O25 C26 117.17(13) . . ?
O25 C26 H26A 109.6 . . ?
O25 C26 H26B 109.6 . . ?
O25 C26 C27 110.24(14) . . ?
H26A C26 H26B 108.1 . . ?
C27 C26 H26A 109.6 . . ?
C27 C26 H26B 109.6 . . ?
C26 C27 H27A 108.3 . . ?
C26 C27 H27B 108.3 . . ?
H27A C27 H27B 107.4 . . ?
N28 C27 C26 116.02(15) . . ?
N28 C27 H27A 108.3 . . ?
N28 C27 H27B 108.3 . . ?
C27 N28 C29 110.60(15) . . ?
C27 N28 C33 109.69(14) . . ?
C29 N28 C33 109.81(16) . . ?
N28 C29 H29A 109.3 . . ?
N28 C29 H29B 109.3 . . ?
N28 C29 C30 111.77(18) . . ?
H29A C29 H29B 107.9 . . ?
C30 C29 H29A 109.3 . . ?
C30 C29 H29B 109.3 . . ?
C29 C30 H30A 109.5 . . ?
C29 C30 H30B 109.5 . . ?
C29 C30 C31 110.67(18) . . ?
H30A C30 H30B 108.1 . . ?
C31 C30 H30A 109.5 . . ?
C31 C30 H30B 109.5 . . ?
C30 C31 H31A 109.9 . . ?
C30 C31 H31B 109.9 . . ?
H31A C31 H31B 108.3 . . ?
C32 C31 C30 108.96(18) . . ?
C32 C31 H31A 109.9 . . ?
C32 C31 H31B 109.9 . . ?
C31 C32 H32A 109.6 . . ?
C31 C32 H32B 109.6 . . ?
H32A C32 H32B 108.1 . . ?
C33 C32 C31 110.17(18) . . ?
C33 C32 H32A 109.6 . . ?
C33 C32 H32B 109.6 . . ?
N28 C33 C32 112.01(16) . . ?
N28 C33 H33A 109.2 . . ?
N28 C33 H33B 109.2 . . ?
C32 C33 H33A 109.2 . . ?
C32 C33 H33B 109.2 . . ?
H33A C33 H33B 107.9 . . ?
C22 O34 C35 117.73(14) . . ?
O34 C35 H35A 110.6 . . ?
O34 C35 H35B 110.6 . . ?
O34 C35 C36 105.86(14) . . ?
H35A C35 H35B 108.7 . . ?
C36 C35 H35A 110.6 . . ?
C36 C35 H35B 110.6 . . ?
C35 C36 H36A 109.2 . . ?
C35 C36 H36B 109.2 . . ?
H36A C36 H36B 107.9 . . ?
N37 C36 C35 112.26(15) . . ?
N37 C36 H36A 109.2 . . ?
N37 C36 H36B 109.2 . . ?
C38 N37 C36 112.56(15) . . ?
C42 N37 C36 110.13(15) . . ?
C42 N37 C38 109.66(15) . . ?
N37 C38 H38A 109.4 . . ?
N37 C38 H38B 109.4 . . ?
N37 C38 C39 111.32(17) . . ?
H38A C38 H38B 108.0 . . ?
C39 C38 H38A 109.4 . . ?
C39 C38 H38B 109.4 . . ?
C38 C39 H39A 109.4 . . ?
C38 C39 H39B 109.4 . . ?
H39A C39 H39B 108.0 . . ?
C40 C39 C38 110.96(17) . . ?
C40 C39 H39A 109.4 . . ?
C40 C39 H39B 109.4 . . ?
C39 C40 H40A 109.7 . . ?
C39 C40 H40B 109.7 . . ?
C39 C40 C41 109.63(19) . . ?
H40A C40 H40B 108.2 . . ?
C41 C40 H40A 109.7 . . ?
C41 C40 H40B 109.7 . . ?
C40 C41 H41A 109.4 . . ?
C40 C41 H41B 109.4 . . ?
H41A C41 H41B 108.0 . . ?
C42 C41 C40 111.12(19) . . ?
C42 C41 H41A 109.4 . . ?
C42 C41 H41B 109.4 . . ?
N37 C42 C41 110.86(17) . . ?
N37 C42 H42A 109.5 . . ?
N37 C42 H42B 109.5 . . ?
C41 C42 H42A 109.5 . . ?
C41 C42 H42B 109.5 . . ?
H42A C42 H42B 108.1 . . ?
C20 O43 Ni1 128.01(11) . . ?
C4 O44 C45 116.71(14) . . ?
O44 C45 H45A 110.2 . . ?
O44 C45 H45B 110.2 . . ?
O44 C45 C46 107.39(15) . . ?
H45A C45 H45B 108.5 . . ?
C46 C45 H45A 110.2 . . ?
C46 C45 H45B 110.2 . . ?
C45 C46 H46A 109.4 . . ?
C45 C46 H46B 109.4 . . ?
H46A C46 H46B 108.0 . . ?
N47 C46 C45 111.10(16) . . ?
N47 C46 H46A 109.4 . . ?
N47 C46 H46B 109.4 . . ?
C48A N47 C46 100.0(6) . . ?
C52A N47 C46 138.5(6) . . ?
C52A N47 C48A 109.8 . . ?
C48 N47 C46 112.97(17) . . ?
C48 N47 C52 110.43(19) . . ?
C52 N47 C46 110.42(17) . . ?
N47 C48A H48A 109.5 . . ?
N47 C48A H48B 109.5 . . ?
N47 C48A C49A 110.6 . . ?
H48A C48A H48B 108.1 . . ?
C49A C48A H48A 109.5 . . ?
C49A C48A H48B 109.5 . . ?
C48A C49A H49A 109.6 . . ?
C48A C49A H49B 109.6 . . ?
H49A C49A H49B 108.2 . . ?
C50A C49A C48A 110.1 . . ?
C50A C49A H49A 109.6 . . ?
C50A C49A H49B 109.6 . . ?
C49A C50A H50A 109.8 . . ?
C49A C50A H50B 109.8 . . ?
H50A C50A H50B 108.3 . . ?
C51A C50A C49A 109.2 . . ?
C51A C50A H50A 109.8 . . ?
C51A C50A H50B 109.8 . . ?
C50A C51A H51A 109.4 . . ?
C50A C51A H51B 109.4 . . ?
C50A C51A C52A 111.3 . . ?
H51A C51A H51B 108.0 . . ?
C52A C51A H51A 109.4 . . ?
C52A C51A H51B 109.4 . . ?
N47 C52A C51A 110.6 . . ?
N47 C52A H52A 109.5 . . ?
N47 C52A H52B 109.5 . . ?
C51A C52A H52A 109.5 . . ?
C51A C52A H52B 109.5 . . ?
H52A C52A H52B 108.1 . . ?
N47 C48 H48C 109.5 . . ?
N47 C48 H48D 109.5 . . ?
N47 C48 C49 110.8(2) . . ?
H48C C48 H48D 108.1 . . ?
C49 C48 H48C 109.5 . . ?
C49 C48 H48D 109.5 . . ?
C48 C49 H49C 109.6 . . ?
C48 C49 H49D 109.6 . . ?
H49C C49 H49D 108.1 . . ?
C50 C49 C48 110.2(2) . . ?
C50 C49 H49C 109.6 . . ?
C50 C49 H49D 109.6 . . ?
C49 C50 H50C 109.8 . . ?
C49 C50 H50D 109.8 . . ?
H50C C50 H50D 108.3 . . ?
C51 C50 C49 109.2(2) . . ?
C51 C50 H50C 109.8 . . ?
C51 C50 H50D 109.8 . . ?
C50 C51 H51C 109.4 . . ?
C50 C51 H51D 109.4 . . ?
C50 C51 C52 111.2(2) . . ?
H51C C51 H51D 108.0 . . ?
C52 C51 H51C 109.4 . . ?
C52 C51 H51D 109.4 . . ?
N47 C52 C51 110.9(2) . . ?
N47 C52 H52C 109.5 . . ?
N47 C52 H52D 109.5 . . ?
C51 C52 H52C 109.5 . . ?
C51 C52 H52D 109.5 . . ?
H52C C52 H52D 108.0 . . ?
C6 O53 C54 117.41(14) . . ?
O53 C54 H54A 110.3 . . ?
O53 C54 H54B 110.3 . . ?
O53 C54 C55 106.93(14) . . ?
H54A C54 H54B 108.6 . . ?
C55 C54 H54A 110.3 . . ?
C55 C54 H54B 110.3 . . ?
C54 C55 H55A 109.2 . . ?
C54 C55 H55B 109.2 . . ?
H55A C55 H55B 107.9 . . ?
N56 C55 C54 111.89(15) . . ?
N56 C55 H55A 109.2 . . ?
N56 C55 H55B 109.2 . . ?
C55 N56 C57 112.60(16) . . ?
C55 N56 C61 109.93(15) . . ?
C57 N56 C61 109.63(15) . . ?
N56 C57 H57A 109.5 . . ?
N56 C57 H57B 109.5 . . ?
N56 C57 C58 110.89(18) . . ?
H57A C57 H57B 108.0 . . ?
C58 C57 H57A 109.5 . . ?
C58 C57 H57B 109.5 . . ?
C57 C58 H58A 109.5 . . ?
C57 C58 H58B 109.5 . . ?
C57 C58 C59 110.68(19) . . ?
H58A C58 H58B 108.1 . . ?
C59 C58 H58A 109.5 . . ?
C59 C58 H58B 109.5 . . ?
C58 C59 H59A 109.9 . . ?
C58 C59 H59B 109.9 . . ?
H59A C59 H59B 108.3 . . ?
C60 C59 C58 108.95(19) . . ?
C60 C59 H59A 109.9 . . ?
C60 C59 H59B 109.9 . . ?
C59 C60 H60A 109.5 . . ?
C59 C60 H60B 109.5 . . ?
H60A C60 H60B 108.1 . . ?
C61 C60 C59 110.58(18) . . ?
C61 C60 H60A 109.5 . . ?
C61 C60 H60B 109.5 . . ?
N56 C61 C60 110.90(16) . . ?
N56 C61 H61A 109.5 . . ?
N56 C61 H61B 109.5 . . ?
C60 C61 H61A 109.5 . . ?
C60 C61 H61B 109.5 . . ?
H61A C61 H61B 108.0 . . ?
C8 O62 Ni1 128.19(11) . . ?
H1WA O1W H1WB 109.471(5) . . ?

loop_
_geom_bond_atom_site_label_1
_geom_bond_atom_site_label_2
_geom_bond_distance
_geom_bond_site_symmetry_2
_geom_bond_publ_flag
Ni1 N10 1.8538(15) . ?
Ni1 N17 1.8604(14) . ?
Ni1 O43 1.8493(12) . ?
Ni1 O62 1.8461(12) . ?
C3 C4 1.442(2) . ?
C3 C8 1.426(2) . ?
C3 C9 1.418(2) . ?
C4 C5 1.382(2) . ?
C4 O44 1.363(2) . ?
C5 H5 0.9500 . ?
C5 C6 1.408(3) . ?
C6 C7 1.386(2) . ?
C6 O53 1.370(2) . ?
C7 H7 0.9500 . ?
C7 C8 1.419(2) . ?
C8 O62 1.313(2) . ?
C9 H9 0.9500 . ?
C9 N10 1.326(2) . ?
N10 C16 1.425(2) . ?
C11 C12 1.399(2) . ?
C11 C16 1.414(2) . ?
C11 N17 1.423(2) . ?
C12 H12 0.9500 . ?
C12 C13 1.384(3) . ?
C13 H13 0.9500 . ?
C13 C14 1.398(3) . ?
C14 H14 0.9500 . ?
C14 C15 1.393(2) . ?
C15 H15 0.9500 . ?
C15 C16 1.398(2) . ?
N17 C18 1.321(2) . ?
C18 H18 0.9500 . ?
C18 C19 1.408(2) . ?
C19 C20 1.436(2) . ?
C19 C24 1.441(2) . ?
C20 C21 1.417(2) . ?
C20 O43 1.315(2) . ?
C21 H21 0.9500 . ?
C21 C22 1.384(2) . ?
C22 C23 1.419(2) . ?
C22 O34 1.366(2) . ?
C23 H23 0.9500 . ?
C23 C24 1.368(2) . ?
C24 O25 1.377(2) . ?
O25 C26 1.449(2) . ?
C26 H26A 0.9900 . ?
C26 H26B 0.9900 . ?
C26 C27 1.518(2) . ?
C27 H27A 0.9900 . ?
C27 H27B 0.9900 . ?
C27 N28 1.472(2) . ?
N28 C29 1.475(2) . ?
N28 C33 1.480(2) . ?
C29 H29A 0.9900 . ?
C29 H29B 0.9900 . ?
C29 C30 1.522(3) . ?
C30 H30A 0.9900 . ?
C30 H30B 0.9900 . ?
C30 C31 1.534(3) . ?
C31 H31A 0.9900 . ?
C31 H31B 0.9900 . ?
C31 C32 1.524(3) . ?
C32 H32A 0.9900 . ?
C32 H32B 0.9900 . ?
C32 C33 1.516(3) . ?
C33 H33A 0.9900 . ?
C33 H33B 0.9900 . ?
O34 C35 1.438(2) . ?
C35 H35A 0.9900 . ?
C35 H35B 0.9900 . ?
C35 C36 1.515(2) . ?
C36 H36A 0.9900 . ?
C36 H36B 0.9900 . ?
C36 N37 1.466(2) . ?
N37 C38 1.465(2) . ?
N37 C42 1.465(2) . ?
C38 H38A 0.9900 . ?
C38 H38B 0.9900 . ?
C38 C39 1.529(3) . ?
C39 H39A 0.9900 . ?
C39 H39B 0.9900 . ?
C39 C40 1.521(3) . ?
C40 H40A 0.9900 . ?
C40 H40B 0.9900 . ?
C40 C41 1.522(3) . ?
C41 H41A 0.9900 . ?
C41 H41B 0.9900 . ?
C41 C42 1.519(3) . ?
C42 H42A 0.9900 . ?
C42 H42B 0.9900 . ?
O44 C45 1.438(2) . ?
C45 H45A 0.9900 . ?
C45 H45B 0.9900 . ?
C45 C46 1.514(3) . ?
C46 H46A 0.9900 . ?
C46 H46B 0.9900 . ?
C46 N47 1.468(2) . ?
N47 C48A 1.4605 . ?
N47 C52A 1.4581 . ?
N47 C48 1.459(3) . ?
N47 C52 1.462(3) . ?
C48A H48A 0.9900 . ?
C48A H48B 0.9900 . ?
C48A C49A 1.5379 . ?
C49A H49A 0.9900 . ?
C49A H49B 0.9900 . ?
C49A C50A 1.5291 . ?
C50A H50A 0.9900 . ?
C50A H50B 0.9900 . ?
C50A C51A 1.4983 . ?
C51A H51A 0.9900 . ?
C51A H51B 0.9900 . ?
C51A C52A 1.5396 . ?
C52A H52A 0.9900 . ?
C52A H52B 0.9900 . ?
C48 H48C 0.9900 . ?
C48 H48D 0.9900 . ?
C48 C49 1.534(3) . ?
C49 H49C 0.9900 . ?
C49 H49D 0.9900 . ?
C49 C50 1.524(3) . ?
C50 H50C 0.9900 . ?
C50 H50D 0.9900 . ?
C50 C51 1.515(4) . ?
C51 H51C 0.9900 . ?
C51 H51D 0.9900 . ?
C51 C52 1.531(3) . ?
C52 H52C 0.9900 . ?
C52 H52D 0.9900 . ?
O53 C54 1.436(2) . ?
C54 H54A 0.9900 . ?
C54 H54B 0.9900 . ?
C54 C55 1.522(2) . ?
C55 H55A 0.9900 . ?
C55 H55B 0.9900 . ?
C55 N56 1.461(2) . ?
N56 C57 1.466(3) . ?
N56 C61 1.479(2) . ?
C57 H57A 0.9900 . ?
C57 H57B 0.9900 . ?
C57 C58 1.525(3) . ?
C58 H58A 0.9900 . ?
C58 H58B 0.9900 . ?
C58 C59 1.537(3) . ?
C59 H59A 0.9900 . ?
C59 H59B 0.9900 . ?
C59 C60 1.528(3) . ?
C60 H60A 0.9900 . ?
C60 H60B 0.9900 . ?
C60 C61 1.518(3) . ?
C61 H61A 0.9900 . ?
C61 H61B 0.9900 . ?
O1W H1WA 0.85350(5) . ?
O1W H1WB 0.85340(6) . ?

loop_
_geom_torsion_atom_site_label_1
_geom_torsion_atom_site_label_2
_geom_torsion_atom_site_label_3
_geom_torsion_atom_site_label_4
_geom_torsion
_geom_torsion_site_symmetry_1
_geom_torsion_site_symmetry_2
_geom_torsion_site_symmetry_3
_geom_torsion_site_symmetry_4
_geom_torsion_publ_flag
Ni1 N10 C16 C11 -5.87(19) . . . . ?
Ni1 N10 C16 C15 174.37(15) . . . . ?
Ni1 N17 C18 C19 6.4(3) . . . . ?
C3 C4 C5 C6 1.2(3) . . . . ?
C3 C4 O44 C45 179.30(16) . . . . ?
C3 C8 O62 Ni1 8.2(3) . . . . ?
C3 C9 N10 Ni1 3.8(3) . . . . ?
C3 C9 N10 C16 -176.24(16) . . . . ?
C4 C3 C8 C7 -0.6(3) . . . . ?
C4 C3 C8 O62 179.11(16) . . . . ?
C4 C3 C9 N10 174.71(17) . . . . ?
C4 C5 C6 C7 -1.4(3) . . . . ?
C4 C5 C6 O53 177.99(16) . . . . ?
C4 O44 C45 C46 175.66(15) . . . . ?
C5 C4 O44 C45 -1.8(3) . . . . ?
C5 C6 C7 C8 0.7(3) . . . . ?
C5 C6 O53 C54 -177.39(16) . . . . ?
C6 C7 C8 C3 0.3(3) . . . . ?
C6 C7 C8 O62 -179.37(17) . . . . ?
C6 O53 C54 C55 -179.31(16) . . . . ?
C7 C6 O53 C54 2.0(3) . . . . ?
C7 C8 O62 Ni1 -172.10(12) . . . . ?
C8 C3 C4 C5 -0.2(3) . . . . ?
C8 C3 C4 O44 178.73(15) . . . . ?
C8 C3 C9 N10 -4.5(3) . . . . ?
C9 C3 C4 C5 -179.43(17) . . . . ?
C9 C3 C4 O44 -0.5(2) . . . . ?
C9 C3 C8 C7 178.64(16) . . . . ?
C9 C3 C8 O62 -1.7(3) . . . . ?
C9 N10 C16 C11 174.15(16) . . . . ?
C9 N10 C16 C15 -5.6(3) . . . . ?
N10 Ni1 N17 C11 -4.19(12) . . . . ?
N10 Ni1 N17 C18 171.54(15) . . . . ?
N10 Ni1 O62 C8 -7.27(15) . . . . ?
C11 C12 C13 C14 -1.2(3) . . . . ?
C11 N17 C18 C19 -178.19(16) . . . . ?
C12 C11 C16 N10 -178.28(16) . . . . ?
C12 C11 C16 C15 1.5(3) . . . . ?
C12 C11 N17 Ni1 -177.22(15) . . . . ?
C12 C11 N17 C18 6.8(3) . . . . ?
C12 C13 C14 C15 0.8(3) . . . . ?
C13 C14 C15 C16 0.8(3) . . . . ?
C14 C15 C16 N10 177.88(17) . . . . ?
C14 C15 C16 C11 -1.9(3) . . . . ?
C16 C11 C12 C13 0.0(3) . . . . ?
C16 C11 N17 Ni1 1.90(19) . . . . ?
C16 C11 N17 C18 -174.05(16) . . . . ?
N17 Ni1 N10 C9 -174.44(15) . . . . ?
N17 Ni1 N10 C16 5.58(12) . . . . ?
N17 Ni1 O43 C20 12.16(15) . . . . ?
N17 C11 C12 C13 179.09(17) . . . . ?
N17 C11 C16 N10 2.5(2) . . . . ?
N17 C11 C16 C15 -177.68(15) . . . . ?
N17 C18 C19 C20 2.7(3) . . . . ?
N17 C18 C19 C24 -176.49(17) . . . . ?
C18 C19 C20 C21 178.08(16) . . . . ?
C18 C19 C20 O43 -2.3(3) . . . . ?
C18 C19 C24 C23 -178.80(17) . . . . ?
C18 C19 C24 O25 1.4(2) . . . . ?
C19 C20 C21 C22 1.4(3) . . . . ?
C19 C20 O43 Ni1 -7.2(2) . . . . ?
C19 C24 O25 C26 171.60(15) . . . . ?
C20 C19 C24 C23 2.0(3) . . . . ?
C20 C19 C24 O25 -177.83(15) . . . . ?
C20 C21 C22 C23 0.7(3) . . . . ?
C20 C21 C22 O34 180.00(16) . . . . ?
C21 C20 O43 Ni1 172.37(12) . . . . ?
C21 C22 C23 C24 -1.5(3) . . . . ?
C21 C22 O34 C35 -1.8(3) . . . . ?
C22 C23 C24 C19 0.1(3) . . . . ?
C22 C23 C24 O25 179.92(16) . . . . ?
C22 O34 C35 C36 175.26(15) . . . . ?
C23 C22 O34 C35 177.47(16) . . . . ?
C23 C24 O25 C26 -8.2(2) . . . . ?
C24 C19 C20 C21 -2.8(2) . . . . ?
C24 C19 C20 O43 176.82(16) . . . . ?
C24 O25 C26 C27 177.08(15) . . . . ?
O25 C26 C27 N28 72.2(2) . . . . ?
C26 C27 N28 C29 -82.2(2) . . . . ?
C26 C27 N28 C33 156.58(16) . . . . ?
C27 N28 C29 C30 -178.89(17) . . . . ?
C27 N28 C33 C32 -179.65(17) . . . . ?
N28 C29 C30 C31 57.2(3) . . . . ?
C29 N28 C33 C32 58.6(2) . . . . ?
C29 C30 C31 C32 -55.4(3) . . . . ?
C30 C31 C32 C33 55.8(2) . . . . ?
C31 C32 C33 N28 -58.6(2) . . . . ?
C33 N28 C29 C30 -57.7(2) . . . . ?
O34 C22 C23 C24 179.14(16) . . . . ?
O34 C35 C36 N37 174.77(15) . . . . ?
C35 C36 N37 C38 73.5(2) . . . . ?
C35 C36 N37 C42 -163.84(17) . . . . ?
C36 N37 C38 C39 -176.80(16) . . . . ?
C36 N37 C42 C41 174.72(18) . . . . ?
N37 C38 C39 C40 -56.8(2) . . . . ?
C38 N37 C42 C41 -60.9(2) . . . . ?
C38 C39 C40 C41 52.5(3) . . . . ?
C39 C40 C41 C42 -53.5(3) . . . . ?
C40 C41 C42 N37 58.3(3) . . . . ?
C42 N37 C38 C39 60.2(2) . . . . ?
O43 Ni1 N17 C11 172.78(12) . . . . ?
O43 Ni1 N17 C18 -11.48(15) . . . . ?
O43 Ni1 O62 C8 175.83(15) . . . . ?
O43 C20 C21 C22 -178.16(16) . . . . ?
O44 C4 C5 C6 -177.64(17) . . . . ?
O44 C45 C46 N47 -167.55(16) . . . . ?
C45 C46 N47 C48A -167.5(9) . . . . ?
C45 C46 N47 C52A 56.7(14) . . . . ?
C45 C46 N47 C48 -64.6(2) . . . . ?
C45 C46 N47 C52 171.19(19) . . . . ?
C46 N47 C48A C49A 148.0(7) . . . . ?
C46 N47 C52A C51A -166.4(10) . . . . ?
C46 N47 C48 C49 175.39(19) . . . . ?
C46 N47 C52 C51 -174.9(2) . . . . ?
N47 C48A C49A C50A 58.7 . . . . ?
N47 C48 C49 C50 58.5(3) . . . . ?
C48A N47 C52A C51A 60.4 . . . . ?
C48A C49A C50A C51A -54.7 . . . . ?
C49A C50A C51A C52A 54.4 . . . . ?
C50A C51A C52A N47 -57.9 . . . . ?
C52A N47 C48A C49A -61.4 . . . . ?
C48 N47 C52 C51 59.4(3) . . . . ?
C48 C49 C50 C51 -54.9(3) . . . . ?
C49 C50 C51 C52 54.5(3) . . . . ?
C50 C51 C52 N47 -57.1(3) . . . . ?
C52 N47 C48 C49 -60.4(3) . . . . ?
O53 C6 C7 C8 -178.70(17) . . . . ?
O53 C54 C55 N56 -177.16(16) . . . . ?
C54 C55 N56 C57 -73.0(2) . . . . ?
C54 C55 N56 C61 164.47(17) . . . . ?
C55 N56 C57 C58 176.75(17) . . . . ?
C55 N56 C61 C60 -174.69(17) . . . . ?
N56 C57 C58 C59 58.1(3) . . . . ?
C57 N56 C61 C60 61.0(2) . . . . ?
C57 C58 C59 C60 -54.3(3) . . . . ?
C58 C59 C60 C61 54.7(3) . . . . ?
C59 C60 C61 N56 -58.8(2) . . . . ?
C61 N56 C57 C58 -60.5(2) . . . . ?
O62 Ni1 N10 C9 1.29(15) . . . . ?
O62 Ni1 N10 C16 -178.69(12) . . . . ?
O62 Ni1 O43 C20 -163.50(15) . . . . ?

loop_
_smtbx_masks_void_nr
_smtbx_masks_void_average_x
_smtbx_masks_void_average_y
_smtbx_masks_void_average_z
_smtbx_masks_void_volume
_smtbx_masks_void_count_electrons
_smtbx_masks_void_content
1 0.000 0.000 0.500 109.5 40.7 '1 dichloromethane'
2 0.217 0.596 0.972 22.7 0.0 ?
3 0.783 0.404 0.028 22.7 0.0 ?
